data_7710848
loop_
_publ_author_name
'Hoshino, Norihisa'
'Hayashi, Akari'
'Akutagawa, Tomoyuki'

_publ_section_title
;
 The strong correlations between thermal conductivities and electronic
 spin states in crystals of Fe(III) spin crossover complexes
;
_journal_name_full 'Dalton Transactions'
_journal_paper_doi 10.1039/D2DT01597H
_journal_year 2022
_chemical_formula_moiety 'C22 H28 Br2 Fe N4 O2 1+, C F3 O3 S 1-'
_chemical_formula_sum 'C23 H28 Br2 F3 Fe N4 O5 S'
_chemical_formula_weight 745.22
_space_group_crystal_system monoclinic
_space_group_IT_number 14
_space_group_name_Hall '-P 2ybc'
_space_group_name_H-M_alt 'P 1 21/c 1'
_atom_sites_solution_hydrogens geom
_atom_sites_solution_primary dual
_atom_sites_solution_secondary difmap
_audit_creation_method SHELXL-2018/3
_audit_update_record
;
2022-07-07 deposited with the CCDC.	2022-07-28 downloaded from the CCDC.
;
_cell_angle_alpha 90
_cell_angle_beta 107.220(8)
_cell_angle_gamma 90
_cell_formula_units_Z 4
_cell_length_a 9.4977(16)
_cell_length_b 24.352(4)
_cell_length_c 12.701(2)
_cell_measurement_reflns_used 2976
_cell_measurement_temperature 232(2)
_cell_measurement_theta_max 68.28
_cell_measurement_theta_min 3.63
_cell_volume 2805.9(8)
_computing_cell_refinement 'RAPID AUTO (Rigaku, 2011)'
_computing_data_collection 'RAPID AUTO (Rigaku, 2011)'
_computing_data_reduction 'RAPID AUTO (Rigaku, 2011)'
_computing_molecular_graphics 'Mercury (CCDC, 2020)'
_computing_publication_material 'SHELXL-2018/3 (Sheldrick, 2018)'
_computing_structure_refinement 'SHELXL-2018/3 (Sheldrick, 2018)'
_computing_structure_solution 'SHELXT 2018/2 (Sheldrick, 2018)'
_diffrn_ambient_temperature 232(2)
_diffrn_detector_area_resol_mean 10.000
_diffrn_measured_fraction_theta_full 0.988
_diffrn_measured_fraction_theta_max 0.987
_diffrn_measurement_device_type 'Rigaku R-AXIS RAPID'
_diffrn_measurement_method \w
_diffrn_radiation_type CuK\a
_diffrn_radiation_wavelength 1.54187
_diffrn_reflns_av_R_equivalents 0.1187
_diffrn_reflns_av_unetI/netI 0.0905
_diffrn_reflns_Laue_measured_fraction_full 0.988
_diffrn_reflns_Laue_measured_fraction_max 0.987
_diffrn_reflns_limit_h_max 11
_diffrn_reflns_limit_h_min -10
_diffrn_reflns_limit_k_max 28
_diffrn_reflns_limit_k_min -29
_diffrn_reflns_limit_l_max 15
_diffrn_reflns_limit_l_min -14
_diffrn_reflns_number 30418
_diffrn_reflns_point_group_measured_fraction_full 0.988
_diffrn_reflns_point_group_measured_fraction_max 0.987
_diffrn_reflns_theta_full 67.687
_diffrn_reflns_theta_max 68.243
_diffrn_reflns_theta_min 3.630
_diffrn_source 'rotating-anode X-ray tube'
_exptl_absorpt_coefficient_mu 8.891
_exptl_absorpt_correction_T_max 0.9973
_exptl_absorpt_correction_T_min 0.3444
_exptl_absorpt_correction_type empirical
_exptl_absorpt_process_details 'ABSCOR (Rigaku, 2011)'
_exptl_crystal_colour black
_exptl_crystal_density_diffrn 1.764
_exptl_crystal_description block
_exptl_crystal_F_000 1492
_exptl_crystal_preparation 'Magnetic properties,Thermal conductivity'
_exptl_crystal_size_max 0.100
_exptl_crystal_size_mid 0.100
_exptl_crystal_size_min 0.100
_refine_diff_density_max 0.605
_refine_diff_density_min -1.524
_refine_diff_density_rms 0.160
_refine_ls_extinction_method none
_refine_ls_goodness_of_fit_ref 1.156
_refine_ls_hydrogen_treatment constr
_refine_ls_matrix_type full
_refine_ls_number_parameters 352
_refine_ls_number_reflns 5086
_refine_ls_number_restraints 0
_refine_ls_restrained_S_all 1.156
_refine_ls_R_factor_all 0.1407
_refine_ls_R_factor_gt 0.0838
_refine_ls_shift/su_max 0.000
_refine_ls_shift/su_mean 0.000
_refine_ls_structure_factor_coef Fsqd
_refine_ls_weighting_details 'w=1/[\s^2^(Fo^2^)+(0.1527P)^2^] where P=(Fo^2^+2Fc^2^)/3'
_refine_ls_weighting_scheme calc
_refine_ls_wR_factor_gt 0.2144
_refine_ls_wR_factor_ref 0.3006
_reflns_Friedel_coverage 0.000
_reflns_number_gt 2766
_reflns_number_total 5086
_reflns_threshold_expression 'I > 2\s(I)'
_cod_data_source_file d2dt01597h2.cif
_cod_data_source_block 3_232K
_cod_original_cell_volume 2805.8(8)
_cod_original_sg_symbol_H-M 'P 21/c'
_cod_database_code 7710848
_shelx_shelxl_version_number 2018/3
_shelx_space_group_comment
;
The symmetry employed for this shelxl refinement is uniquely defined
by the following loop, which should always be used as a source of
symmetry information in preference to the above space-group names.
They are only intended as comments.
;
_shelx_estimated_absorpt_t_min 0.470
_shelx_estimated_absorpt_t_max 0.470

loop_
_space_group_symop_operation_xyz
'x, y, z'
'-x, y+1/2, -z+1/2'
'-x, -y, -z'
'x, -y-1/2, z-1/2'

loop_
_atom_site_label
_atom_site_type_symbol
_atom_site_fract_x
_atom_site_fract_y
_atom_site_fract_z
_atom_site_U_iso_or_equiv
_atom_site_adp_type
_atom_site_occupancy
_atom_site_site_symmetry_order
_atom_site_calc_flag
_atom_site_refinement_flags_posn
_atom_site_refinement_flags_adp
_atom_site_refinement_flags_occupancy
_atom_site_disorder_assembly
_atom_site_disorder_group
Br1 Br -0.18352(14) 0.75975(5) -0.19449(10) 0.0802(5) Uani 1 1 d . . . . .
Br2 Br 0.81289(15) 0.53662(5) -0.03036(11) 0.0837(5) Uani 1 1 d . . . . .
Fe1 Fe 0.31787(17) 0.62157(6) 0.28283(12) 0.0517(5) Uani 1 1 d . . . . .
S1 S 0.2412(4) 0.60253(11) 0.6630(2) 0.0723(9) Uani 1 1 d . . . . .
F1 F 0.5061(9) 0.6111(3) 0.7959(6) 0.129(3) Uani 1 1 d . . . . .
F2 F 0.3488(10) 0.6585(3) 0.8427(7) 0.126(3) Uani 1 1 d . . . . .
F3 F 0.4270(10) 0.6837(3) 0.7133(8) 0.133(3) Uani 1 1 d . . . . .
O1 O 0.1957(8) 0.6069(2) 0.1403(5) 0.0613(19) Uani 1 1 d . . . . .
O2 O 0.4594(7) 0.6528(2) 0.2248(5) 0.0565(17) Uani 1 1 d . . . . .
O3 O 0.3149(10) 0.5795(3) 0.5898(6) 0.091(3) Uani 1 1 d . . . . .
O4 O 0.1367(10) 0.6430(3) 0.6159(8) 0.111(3) Uani 1 1 d . . . . .
O5 O 0.1995(11) 0.5627(3) 0.7288(7) 0.113(3) Uani 1 1 d . . . . .
N1 N 0.2352(9) 0.6931(3) 0.2893(6) 0.052(2) Uani 1 1 d . . . . .
N2 N 0.4520(9) 0.6417(3) 0.4392(6) 0.054(2) Uani 1 1 d . . . . .
H1 H 0.410159 0.624152 0.493635 0.065 Uiso 1 1 calc R U . . .
N3 N 0.3964(9) 0.5485(3) 0.2846(7) 0.052(2) Uani 1 1 d . . . . .
N4 N 0.1702(10) 0.5819(3) 0.3470(7) 0.061(2) Uani 1 1 d . . . . .
H2 H 0.205572 0.586731 0.428031 0.073 Uiso 1 1 calc R U . . .
C1 C 0.1249(11) 0.6444(4) 0.0705(8) 0.054(2) Uani 1 1 d . . . . .
C2 C 0.0773(12) 0.6296(4) -0.0416(7) 0.060(3) Uani 1 1 d . . . . .
H3 H 0.106136 0.595543 -0.063133 0.072 Uiso 1 1 calc R U . . .
C3 C -0.0094(12) 0.6633(4) -0.1197(9) 0.069(3) Uani 1 1 d . . . . .
H4 H -0.040260 0.652055 -0.193791 0.083 Uiso 1 1 calc R U . . .
C4 C -0.0531(11) 0.7150(4) -0.0901(8) 0.059(3) Uani 1 1 d . . . . .
C5 C 0.0021(11) 0.7312(4) 0.0166(9) 0.058(3) Uani 1 1 d . . . . .
H5 H -0.023275 0.766120 0.036671 0.070 Uiso 1 1 calc R U . . .
C6 C 0.0952(11) 0.6979(4) 0.0982(7) 0.054(3) Uani 1 1 d . . . . .
C7 C 0.1471(12) 0.7186(4) 0.2088(8) 0.061(3) Uani 1 1 d . . . . .
H6 H 0.113888 0.753453 0.222887 0.073 Uiso 1 1 calc R U . . .
C8 C 0.2738(11) 0.7167(4) 0.3978(8) 0.057(3) Uani 1 1 d . . . . .
H7 H 0.213963 0.700936 0.441272 0.069 Uiso 1 1 calc R U . . .
H8 H 0.259799 0.756637 0.394017 0.069 Uiso 1 1 calc R U . . .
C9 C 0.4363(13) 0.7021(4) 0.4479(8) 0.066(3) Uani 1 1 d . . . . .
H9 H 0.496017 0.721122 0.408155 0.079 Uiso 1 1 calc R U . . .
H10 H 0.470174 0.713474 0.525372 0.079 Uiso 1 1 calc R U . . .
C10 C 0.6099(11) 0.6237(4) 0.4645(9) 0.064(3) Uani 1 1 d . . . . .
H11 H 0.612827 0.583607 0.460095 0.076 Uiso 1 1 calc R U . . .
H12 H 0.650635 0.638630 0.407993 0.076 Uiso 1 1 calc R U . . .
C11 C 0.7060(12) 0.6414(4) 0.5756(9) 0.073(3) Uani 1 1 d . . . . .
H13 H 0.805743 0.628473 0.586128 0.087 Uiso 1 1 calc R U . . .
H14 H 0.706070 0.681211 0.580222 0.087 Uiso 1 1 calc R U . . .
H15 H 0.668214 0.626120 0.632389 0.087 Uiso 1 1 calc R U . . .
C12 C 0.5305(12) 0.6252(3) 0.1664(8) 0.059(3) Uani 1 1 d . . . . .
C13 C 0.6066(11) 0.6554(4) 0.1057(7) 0.059(3) Uani 1 1 d . . . . .
H16 H 0.601508 0.693927 0.106171 0.071 Uiso 1 1 calc R U . . .
C14 C 0.6871(13) 0.6309(4) 0.0465(8) 0.069(3) Uani 1 1 d . . . . .
H17 H 0.735488 0.652163 0.006044 0.082 Uiso 1 1 calc R U . . .
C15 C 0.6971(12) 0.5738(4) 0.0466(8) 0.062(3) Uani 1 1 d . . . . .
C16 C 0.5451(11) 0.5678(3) 0.1636(8) 0.053(2) Uani 1 1 d . . . . .
C17 C 0.6299(12) 0.5428(4) 0.1045(8) 0.062(3) Uani 1 1 d . . . . .
H18 H 0.639954 0.504374 0.105195 0.074 Uiso 1 1 calc R U . . .
C18 C 0.4813(11) 0.5331(4) 0.2281(9) 0.058(3) Uani 1 1 d . . . . .
H19 H 0.503679 0.495486 0.229340 0.069 Uiso 1 1 calc R U . . .
C19 C 0.3410(12) 0.5087(4) 0.3472(9) 0.060(3) Uani 1 1 d . . . . .
H20 H 0.393193 0.511940 0.426038 0.072 Uiso 1 1 calc R U . . .
H21 H 0.353669 0.471323 0.323080 0.072 Uiso 1 1 calc R U . . .
C20 C 0.1769(13) 0.5222(4) 0.3246(9) 0.069(3) Uani 1 1 d . . . . .
H22 H 0.122308 0.513959 0.247875 0.083 Uiso 1 1 calc R U . . .
H23 H 0.134627 0.500794 0.373138 0.083 Uiso 1 1 calc R U . . .
C21 C 0.0157(14) 0.6029(4) 0.3091(9) 0.076(3) Uani 1 1 d . . . . .
H24 H -0.023299 0.597942 0.229135 0.091 Uiso 1 1 calc R U . . .
H25 H 0.016041 0.642343 0.324519 0.091 Uiso 1 1 calc R U . . .
C22 C -0.0840(13) 0.5744(5) 0.3638(10) 0.085(4) Uani 1 1 d . . . . .
H26 H -0.182663 0.589472 0.336412 0.102 Uiso 1 1 calc R U . . .
H27 H -0.086592 0.535415 0.347518 0.102 Uiso 1 1 calc R U . . .
H28 H -0.047246 0.579823 0.442918 0.102 Uiso 1 1 calc R U . . .
C23 C 0.3850(16) 0.6396(5) 0.7584(9) 0.082(4) Uani 1 1 d . . . . .

loop_
_atom_site_aniso_label
_atom_site_aniso_U_11
_atom_site_aniso_U_22
_atom_site_aniso_U_33
_atom_site_aniso_U_23
_atom_site_aniso_U_13
_atom_site_aniso_U_12
Br1 0.0926(11) 0.0659(8) 0.0673(8) 0.0158(6) 0.0011(7) 0.0005(6)
Br2 0.0919(11) 0.0831(9) 0.0845(9) -0.0189(7) 0.0390(8) -0.0084(7)
Fe1 0.0668(12) 0.0380(8) 0.0477(9) -0.0003(6) 0.0130(8) 0.0042(7)
S1 0.103(3) 0.0547(16) 0.0549(16) 0.0049(12) 0.0167(16) 0.0036(16)
F1 0.121(7) 0.121(6) 0.102(6) -0.041(5) -0.033(5) 0.039(5)
F2 0.161(8) 0.123(6) 0.090(5) -0.051(5) 0.030(5) -0.001(5)
F3 0.138(8) 0.097(6) 0.147(8) -0.009(6) 0.017(6) -0.029(5)
O1 0.089(6) 0.039(3) 0.052(4) -0.005(3) 0.015(4) 0.005(3)
O2 0.077(5) 0.039(3) 0.049(4) -0.005(3) 0.012(3) 0.002(3)
O3 0.133(7) 0.088(6) 0.051(4) -0.015(4) 0.024(5) -0.009(5)
O4 0.089(6) 0.078(6) 0.140(9) 0.010(5) -0.006(6) 0.018(5)
O5 0.187(10) 0.074(6) 0.090(6) 0.003(5) 0.060(7) -0.021(6)
N1 0.076(6) 0.036(4) 0.038(4) -0.003(3) 0.005(4) 0.000(4)
N2 0.068(6) 0.046(4) 0.045(4) 0.001(3) 0.012(4) -0.008(4)
N3 0.056(5) 0.037(4) 0.059(5) 0.008(3) 0.011(4) 0.001(4)
N4 0.076(6) 0.046(4) 0.052(5) 0.002(4) 0.006(4) 0.014(4)
C1 0.057(7) 0.052(6) 0.060(6) -0.004(5) 0.030(5) -0.001(5)
C2 0.086(8) 0.049(6) 0.039(5) -0.001(4) 0.007(5) -0.002(5)
C3 0.077(8) 0.066(7) 0.060(7) -0.004(5) 0.015(6) -0.018(6)
C4 0.067(7) 0.049(6) 0.054(6) 0.003(5) 0.007(5) -0.003(5)
C5 0.056(7) 0.050(6) 0.072(7) 0.007(5) 0.025(6) -0.001(5)
C6 0.072(7) 0.041(5) 0.039(5) 0.004(4) 0.003(5) 0.003(5)
C7 0.082(8) 0.040(5) 0.059(6) 0.004(4) 0.020(6) -0.005(5)
C8 0.071(8) 0.051(5) 0.049(6) -0.009(4) 0.017(5) 0.005(5)
C9 0.100(9) 0.050(6) 0.047(6) -0.011(4) 0.020(6) -0.003(6)
C10 0.043(6) 0.075(7) 0.068(7) -0.006(5) 0.010(5) 0.003(5)
C11 0.057(7) 0.075(7) 0.079(8) -0.002(6) 0.010(6) -0.003(6)
C12 0.087(8) 0.034(5) 0.047(5) 0.001(4) 0.008(5) -0.006(5)
C13 0.073(8) 0.053(6) 0.042(5) 0.001(4) 0.000(5) -0.007(5)
C14 0.092(9) 0.062(7) 0.047(6) -0.003(5) 0.014(6) -0.011(6)
C15 0.076(8) 0.050(6) 0.049(6) -0.004(4) -0.001(5) -0.004(5)
C16 0.062(7) 0.041(5) 0.056(6) -0.002(4) 0.019(5) -0.004(5)
C17 0.095(9) 0.039(5) 0.044(6) -0.009(4) 0.010(5) 0.000(5)
C18 0.056(7) 0.043(5) 0.072(7) 0.001(5) 0.016(5) 0.011(5)
C19 0.075(8) 0.049(6) 0.066(6) 0.017(5) 0.033(6) 0.006(5)
C20 0.093(9) 0.041(5) 0.068(7) 0.001(5) 0.017(6) -0.004(5)
C21 0.103(10) 0.054(6) 0.068(7) 0.006(5) 0.021(7) -0.002(7)
C22 0.095(10) 0.086(9) 0.073(8) -0.005(6) 0.025(8) 0.012(7)
C23 0.119(12) 0.074(8) 0.047(6) -0.004(6) 0.015(7) 0.041(8)

loop_
_atom_type_symbol
_atom_type_description
_atom_type_scat_dispersion_real
_atom_type_scat_dispersion_imag
_atom_type_scat_source
C C 0.0181 0.0091 'International Tables Vol C Tables 4.2.6.8 and 6.1.1.4'
H H 0.0000 0.0000 'International Tables Vol C Tables 4.2.6.8 and 6.1.1.4'
O O 0.0492 0.0322 'International Tables Vol C Tables 4.2.6.8 and 6.1.1.4'
N N 0.0311 0.0180 'International Tables Vol C Tables 4.2.6.8 and 6.1.1.4'
Br Br -0.6763 1.2805 'International Tables Vol C Tables 4.2.6.8 and 6.1.1.4'
F F 0.0727 0.0534 'International Tables Vol C Tables 4.2.6.8 and 6.1.1.4'
Fe Fe -1.1336 3.1974 'International Tables Vol C Tables 4.2.6.8 and 6.1.1.4'
S S 0.3331 0.5567 'International Tables Vol C Tables 4.2.6.8 and 6.1.1.4'

loop_
_geom_angle_atom_site_label_1
_geom_angle_atom_site_label_2
_geom_angle_atom_site_label_3
_geom_angle
_geom_angle_site_symmetry_1
_geom_angle_site_symmetry_3
_geom_angle_publ_flag
O1 Fe1 O2 90.5(3) . . ?
O1 Fe1 N1 94.0(3) . . ?
O2 Fe1 N1 89.9(3) . . ?
O1 Fe1 N3 87.8(3) . . ?
O2 Fe1 N3 93.4(3) . . ?
N1 Fe1 N3 176.2(3) . . ?
O1 Fe1 N4 89.6(3) . . ?
O2 Fe1 N4 175.9(3) . . ?
N1 Fe1 N4 94.2(3) . . ?
N3 Fe1 N4 82.5(3) . . ?
O1 Fe1 N2 177.3(3) . . ?
O2 Fe1 N2 88.4(3) . . ?
N1 Fe1 N2 83.5(3) . . ?
N3 Fe1 N2 94.7(3) . . ?
N4 Fe1 N2 91.6(3) . . ?
O4 S1 O5 116.6(7) . . ?
O4 S1 O3 114.8(6) . . ?
O5 S1 O3 113.1(5) . . ?
O4 S1 C23 103.8(5) . . ?
O5 S1 C23 103.8(6) . . ?
O3 S1 C23 102.5(6) . . ?
C1 O1 Fe1 124.6(6) . . ?
C12 O2 Fe1 123.9(6) . . ?
C7 N1 C8 119.6(8) . . ?
C7 N1 Fe1 125.9(6) . . ?
C8 N1 Fe1 114.4(6) . . ?
C9 N2 C10 112.8(8) . . ?
C9 N2 Fe1 105.0(6) . . ?
C10 N2 Fe1 115.2(6) . . ?
C9 N2 H1 107.8 . . ?
C10 N2 H1 107.8 . . ?
Fe1 N2 H1 107.8 . . ?
C18 N3 C19 120.2(8) . . ?
C18 N3 Fe1 124.6(7) . . ?
C19 N3 Fe1 115.0(6) . . ?
C20 N4 C21 111.5(8) . . ?
C20 N4 Fe1 108.0(6) . . ?
C21 N4 Fe1 115.6(6) . . ?
C20 N4 H2 107.1 . . ?
C21 N4 H2 107.1 . . ?
Fe1 N4 H2 107.1 . . ?
O1 C1 C6 125.4(9) . . ?
O1 C1 C2 117.0(8) . . ?
C6 C1 C2 117.6(9) . . ?
C3 C2 C1 121.9(10) . . ?
C3 C2 H3 119.1 . . ?
C1 C2 H3 119.1 . . ?
C2 C3 C4 120.4(10) . . ?
C2 C3 H4 119.8 . . ?
C4 C3 H4 119.8 . . ?
C5 C4 C3 117.9(9) . . ?
C5 C4 Br1 121.1(8) . . ?
C3 C4 Br1 121.0(8) . . ?
C4 C5 C6 122.8(9) . . ?
C4 C5 H5 118.6 . . ?
C6 C5 H5 118.6 . . ?
C1 C6 C5 118.8(9) . . ?
C1 C6 C7 122.4(9) . . ?
C5 C6 C7 118.6(9) . . ?
N1 C7 C6 124.6(9) . . ?
N1 C7 H6 117.7 . . ?
C6 C7 H6 117.7 . . ?
N1 C8 C9 104.2(8) . . ?
N1 C8 H7 110.9 . . ?
C9 C8 H7 110.9 . . ?
N1 C8 H8 110.9 . . ?
C9 C8 H8 110.9 . . ?
H7 C8 H8 108.9 . . ?
N2 C9 C8 108.1(8) . . ?
N2 C9 H9 110.1 . . ?
C8 C9 H9 110.1 . . ?
N2 C9 H10 110.1 . . ?
C8 C9 H10 110.1 . . ?
H9 C9 H10 108.4 . . ?
C11 C10 N2 114.1(9) . . ?
C11 C10 H11 108.7 . . ?
N2 C10 H11 108.7 . . ?
C11 C10 H12 108.7 . . ?
N2 C10 H12 108.7 . . ?
H11 C10 H12 107.6 . . ?
C10 C11 H13 109.5 . . ?
C10 C11 H14 109.5 . . ?
H13 C11 H14 109.5 . . ?
C10 C11 H15 109.5 . . ?
H13 C11 H15 109.5 . . ?
H14 C11 H15 109.5 . . ?
O2 C12 C16 126.1(9) . . ?
O2 C12 C13 118.1(8) . . ?
C16 C12 C13 115.7(10) . . ?
C14 C13 C12 122.5(10) . . ?
C14 C13 H16 118.7 . . ?
C12 C13 H16 118.7 . . ?
C13 C14 C15 119.2(10) . . ?
C13 C14 H17 120.4 . . ?
C15 C14 H17 120.4 . . ?
C17 C15 C14 121.3(10) . . ?
C17 C15 Br2 117.0(7) . . ?
C14 C15 Br2 121.7(9) . . ?
C17 C16 C12 121.7(9) . . ?
C17 C16 C18 117.5(8) . . ?
C12 C16 C18 120.7(9) . . ?
C15 C17 C16 119.6(9) . . ?
C15 C17 H18 120.2 . . ?
C16 C17 H18 120.2 . . ?
N3 C18 C16 126.2(8) . . ?
N3 C18 H19 116.9 . . ?
C16 C18 H19 116.9 . . ?
N3 C19 C20 105.6(8) . . ?
N3 C19 H20 110.6 . . ?
C20 C19 H20 110.6 . . ?
N3 C19 H21 110.6 . . ?
C20 C19 H21 110.6 . . ?
H20 C19 H21 108.8 . . ?
N4 C20 C19 105.8(8) . . ?
N4 C20 H22 110.6 . . ?
C19 C20 H22 110.6 . . ?
N4 C20 H23 110.6 . . ?
C19 C20 H23 110.6 . . ?
H22 C20 H23 108.7 . . ?
N4 C21 C22 112.8(9) . . ?
N4 C21 H24 109.0 . . ?
C22 C21 H24 109.0 . . ?
N4 C21 H25 109.0 . . ?
C22 C21 H25 109.0 . . ?
H24 C21 H25 107.8 . . ?
C21 C22 H26 109.5 . . ?
C21 C22 H27 109.5 . . ?
H26 C22 H27 109.5 . . ?
C21 C22 H28 109.5 . . ?
H26 C22 H28 109.5 . . ?
H27 C22 H28 109.5 . . ?
F2 C23 F1 107.8(10) . . ?
F2 C23 F3 104.8(10) . . ?
F1 C23 F3 104.0(13) . . ?
F2 C23 S1 113.8(11) . . ?
F1 C23 S1 113.2(8) . . ?
F3 C23 S1 112.5(8) . . ?

loop_
_geom_bond_atom_site_label_1
_geom_bond_atom_site_label_2
_geom_bond_distance
_geom_bond_site_symmetry_2
_geom_bond_publ_flag
Br1 C4 1.873(10) . ?
Br2 C15 1.903(11) . ?
Fe1 O1 1.872(7) . ?
Fe1 O2 1.875(7) . ?
Fe1 N1 1.923(7) . ?
Fe1 N3 1.927(7) . ?
Fe1 N4 2.060(9) . ?
Fe1 N2 2.076(8) . ?
S1 O4 1.400(8) . ?
S1 O5 1.411(8) . ?
S1 O3 1.432(8) . ?
S1 C23 1.780(14) . ?
F1 C23 1.306(13) . ?
F2 C23 1.300(12) . ?
F3 C23 1.334(14) . ?
O1 C1 1.311(11) . ?
O2 C12 1.324(11) . ?
N1 C7 1.275(11) . ?
N1 C8 1.437(10) . ?
N2 C9 1.486(11) . ?
N2 C10 1.503(12) . ?
N2 H1 0.9900 . ?
N3 C18 1.283(12) . ?
N3 C19 1.447(11) . ?
N4 C20 1.486(11) . ?
N4 C21 1.492(13) . ?
N4 H2 0.9900 . ?
C1 C6 1.401(12) . ?
C1 C2 1.407(12) . ?
C2 C3 1.360(13) . ?
C2 H3 0.9400 . ?
C3 C4 1.411(14) . ?
C3 H4 0.9400 . ?
C4 C5 1.359(14) . ?
C5 C6 1.402(12) . ?
C5 H5 0.9400 . ?
C6 C7 1.436(12) . ?
C7 H6 0.9400 . ?
C8 C9 1.527(13) . ?
C8 H7 0.9800 . ?
C8 H8 0.9800 . ?
C9 H9 0.9800 . ?
C9 H10 0.9800 . ?
C10 C11 1.499(14) . ?
C10 H11 0.9800 . ?
C10 H12 0.9800 . ?
C11 H13 0.9700 . ?
C11 H14 0.9700 . ?
C11 H15 0.9700 . ?
C12 C16 1.408(12) . ?
C12 C13 1.409(14) . ?
C13 C14 1.359(14) . ?
C13 H16 0.9400 . ?
C14 C15 1.392(13) . ?
C14 H17 0.9400 . ?
C15 C17 1.341(13) . ?
C16 C17 1.393(13) . ?
C16 C18 1.430(13) . ?
C17 H18 0.9400 . ?
C18 H19 0.9400 . ?
C19 C20 1.534(14) . ?
C19 H20 0.9800 . ?
C19 H21 0.9800 . ?
C20 H22 0.9800 . ?
C20 H23 0.9800 . ?
C21 C22 1.501(14) . ?
C21 H24 0.9800 . ?
C21 H25 0.9800 . ?
C22 H26 0.9700 . ?
C22 H27 0.9700 . ?
C22 H28 0.9700 . ?

loop_
_geom_torsion_atom_site_label_1
_geom_torsion_atom_site_label_2
_geom_torsion_atom_site_label_3
_geom_torsion_atom_site_label_4
_geom_torsion
_geom_torsion_site_symmetry_1
_geom_torsion_site_symmetry_2
_geom_torsion_site_symmetry_3
_geom_torsion_site_symmetry_4
_geom_torsion_publ_flag
O2 Fe1 O1 C1 -70.9(7) . . . . ?
N1 Fe1 O1 C1 19.0(8) . . . . ?
N3 Fe1 O1 C1 -164.3(8) . . . . ?
N4 Fe1 O1 C1 113.2(7) . . . . ?
O1 Fe1 O2 C12 -63.5(7) . . . . ?
N1 Fe1 O2 C12 -157.5(7) . . . . ?
N3 Fe1 O2 C12 24.4(7) . . . . ?
N2 Fe1 O2 C12 119.0(7) . . . . ?
Fe1 O1 C1 C6 -18.4(13) . . . . ?
Fe1 O1 C1 C2 160.4(7) . . . . ?
O1 C1 C2 C3 173.5(9) . . . . ?
C6 C1 C2 C3 -7.6(16) . . . . ?
C1 C2 C3 C4 0.7(16) . . . . ?
C2 C3 C4 C5 4.3(16) . . . . ?
C2 C3 C4 Br1 -175.5(8) . . . . ?
C3 C4 C5 C6 -2.5(16) . . . . ?
Br1 C4 C5 C6 177.4(8) . . . . ?
O1 C1 C6 C5 -172.0(9) . . . . ?
C2 C1 C6 C5 9.2(15) . . . . ?
O1 C1 C6 C7 3.1(16) . . . . ?
C2 C1 C6 C7 -175.7(9) . . . . ?
C4 C5 C6 C1 -4.4(16) . . . . ?
C4 C5 C6 C7 -179.7(10) . . . . ?
C8 N1 C7 C6 -176.8(10) . . . . ?
Fe1 N1 C7 C6 -0.4(15) . . . . ?
C1 C6 C7 N1 7.0(17) . . . . ?
C5 C6 C7 N1 -178.0(10) . . . . ?
C7 N1 C8 C9 -142.5(9) . . . . ?
Fe1 N1 C8 C9 40.7(9) . . . . ?
C10 N2 C9 C8 168.3(8) . . . . ?
Fe1 N2 C9 C8 42.1(9) . . . . ?
N1 C8 C9 N2 -54.1(10) . . . . ?
C9 N2 C10 C11 56.4(11) . . . . ?
Fe1 N2 C10 C11 176.9(7) . . . . ?
Fe1 O2 C12 C16 -18.9(13) . . . . ?
Fe1 O2 C12 C13 165.0(6) . . . . ?
O2 C12 C13 C14 177.5(9) . . . . ?
C16 C12 C13 C14 1.1(14) . . . . ?
C12 C13 C14 C15 -0.9(15) . . . . ?
C13 C14 C15 C17 -0.5(15) . . . . ?
C13 C14 C15 Br2 -177.9(7) . . . . ?
O2 C12 C16 C17 -176.0(9) . . . . ?
C13 C12 C16 C17 0.1(14) . . . . ?
O2 C12 C16 C18 -0.5(15) . . . . ?
C13 C12 C16 C18 175.6(9) . . . . ?
C14 C15 C17 C16 1.7(15) . . . . ?
Br2 C15 C17 C16 179.2(7) . . . . ?
C12 C16 C17 C15 -1.5(15) . . . . ?
C18 C16 C17 C15 -177.1(9) . . . . ?
C19 N3 C18 C16 -179.3(9) . . . . ?
Fe1 N3 C18 C16 6.9(15) . . . . ?
C17 C16 C18 N3 -177.5(10) . . . . ?
C12 C16 C18 N3 6.8(16) . . . . ?
C18 N3 C19 C20 -135.6(9) . . . . ?
Fe1 N3 C19 C20 38.7(9) . . . . ?
C21 N4 C20 C19 169.7(8) . . . . ?
Fe1 N4 C20 C19 41.7(9) . . . . ?
N3 C19 C20 N4 -51.3(10) . . . . ?
C20 N4 C21 C22 59.4(12) . . . . ?
Fe1 N4 C21 C22 -176.7(7) . . . . ?
O4 S1 C23 F2 68.9(10) . . . . ?
O5 S1 C23 F2 -53.4(10) . . . . ?
O3 S1 C23 F2 -171.3(9) . . . . ?
O4 S1 C23 F1 -167.5(10) . . . . ?
O5 S1 C23 F1 70.1(11) . . . . ?
O3 S1 C23 F1 -47.8(11) . . . . ?
O4 S1 C23 F3 -50.0(11) . . . . ?
O5 S1 C23 F3 -172.4(9) . . . . ?
O3 S1 C23 F3 69.7(10) . . . . ?
